data_7049784
loop_
_publ_author_name
'Oyama, Yousuke'
'Kawano, Reo'
'Tanaka, Yuya'
'Akita, Munetaka'

_publ_section_title
;
 Dinuclear ruthenium acetylide complexes with diethynylated
 anthrahydroquinone and anthraquinone frameworks: a
 multi-stimuli-responsive organometallic switch.
;
_journal_issue 21
_journal_name_full 'Dalton transactions (Cambridge, England : 2003)'
_journal_page_first 7432
_journal_page_last 7441
_journal_paper_doi 10.1039/c9dt01255a
_journal_volume 48
_journal_year 2019
_chemical_formula_moiety 'C136 H122 P8 Ru2 Si2'
_chemical_formula_sum 'C136 H122 P8 Ru2 Si2'
_chemical_formula_weight 2262.41
_space_group_crystal_system monoclinic
_space_group_IT_number 14
_space_group_name_Hall '-P 2ybc'
_space_group_name_H-M_alt 'P 1 21/c 1'
_symmetry_space_group_name_Hall '-P 2ybc'
_symmetry_space_group_name_H-M 'P 1 21/c 1'
_atom_sites_solution_hydrogens geom
_atom_sites_solution_primary dual
_audit_creation_date 2019-04-12
_audit_creation_method
;
Olex2 1.2
(compiled May 18 2018 14:05:52 for OlexSys, GUI svn.r5506)
;
_audit_update_record
;
2019-04-16 deposited with the CCDC.    2019-04-22 downloaded from the CCDC.
;
_cell_angle_alpha 90
_cell_angle_beta 96.383(2)
_cell_angle_gamma 90
_cell_formula_units_Z 2
_cell_length_a 28.758(5)
_cell_length_b 12.1471(19)
_cell_length_c 18.658(3)
_cell_measurement_reflns_used 5476
_cell_measurement_temperature 87(2)
_cell_measurement_theta_max 26.49
_cell_measurement_theta_min 2.38
_cell_volume 6477.3(18)
_computing_cell_refinement 'SAINT V8.38A (?, 2016)'
_computing_data_collection 'APEX2 (Bruker AXS, 2006)'
_computing_data_reduction 'SAINT V8.38A (?, 2016)'
_computing_molecular_graphics 'Olex2 (Dolomanov et al., 2009)'
_computing_publication_material 'Olex2 (Dolomanov et al., 2009)'
_computing_structure_refinement 'ShelXL (Sheldrick, 2015)'
_computing_structure_solution 'ShelXT (Sheldrick, 2015)'
_diffrn_ambient_temperature 87(2)
_diffrn_measured_fraction_theta_full 0.999
_diffrn_measured_fraction_theta_max 0.999
_diffrn_measurement_device_type 'Bruker APEX-II CCD'
_diffrn_measurement_method '\f and \w scans'
_diffrn_radiation_monochromator 'Bruker Helios multilayer confocal mirror'
_diffrn_radiation_source 'Bruker TXS fine-focus rotating anode'
_diffrn_radiation_type MoK\a
_diffrn_radiation_wavelength 0.71073
_diffrn_reflns_av_R_equivalents 0.0659
_diffrn_reflns_av_unetI/netI 0.0908
_diffrn_reflns_Laue_measured_fraction_full 0.999
_diffrn_reflns_Laue_measured_fraction_max 0.999
_diffrn_reflns_limit_h_max 34
_diffrn_reflns_limit_h_min -27
_diffrn_reflns_limit_k_max 14
_diffrn_reflns_limit_k_min -12
_diffrn_reflns_limit_l_max 22
_diffrn_reflns_limit_l_min -18
_diffrn_reflns_number 30233
_diffrn_reflns_point_group_measured_fraction_full 0.999
_diffrn_reflns_point_group_measured_fraction_max 0.999
_diffrn_reflns_theta_full 25.027
_diffrn_reflns_theta_max 25.027
_diffrn_reflns_theta_min 1.425
_diffrn_standards_number 0
_exptl_absorpt_coefficient_mu 0.396
_exptl_absorpt_correction_T_max 0.987
_exptl_absorpt_correction_T_min 0.948
_exptl_absorpt_correction_type multi-scan
_exptl_absorpt_process_details
;
SADABS-2016/2 (Bruker,2016) was used for absorption correction.
wR2(int) was 0.1041 before and 0.0519 after correction.
The Ratio of minimum to maximum transmission is 0.8340.
The \l/2 correction factor is Not present.
;
_exptl_crystal_colour 'light yellow'
_exptl_crystal_colour_modifier light
_exptl_crystal_colour_primary yellow
_exptl_crystal_density_diffrn 1.160
_exptl_crystal_description plate
_exptl_crystal_F_000 2348
_exptl_crystal_size_max 0.214
_exptl_crystal_size_mid 0.112
_exptl_crystal_size_min 0.034
_refine_diff_density_max 0.610
_refine_diff_density_min -1.183
_refine_diff_density_rms 0.078
_refine_ls_extinction_method none
_refine_ls_goodness_of_fit_ref 0.987
_refine_ls_hydrogen_treatment constr
_refine_ls_matrix_type full
_refine_ls_number_parameters 710
_refine_ls_number_reflns 11447
_refine_ls_number_restraints 82
_refine_ls_restrained_S_all 1.012
_refine_ls_R_factor_all 0.0997
_refine_ls_R_factor_gt 0.0454
_refine_ls_shift/su_max 0.000
_refine_ls_shift/su_mean 0.000
_refine_ls_structure_factor_coef Fsqd
_refine_ls_weighting_details 'w=1/[\s^2^(Fo^2^)+(0.0512P)^2^] where P=(Fo^2^+2Fc^2^)/3'
_refine_ls_weighting_scheme calc
_refine_ls_wR_factor_gt 0.1006
_refine_ls_wR_factor_ref 0.1189
_reflns_Friedel_coverage 0.000
_reflns_number_gt 6550
_reflns_number_total 11447
_reflns_threshold_expression 'I > 2\s(I)'
_cod_data_source_file c9dt01255a2.cif
_cod_data_source_block 3Cl4
_cod_depositor_comments 'Adding full bibliography for 7049783--7049784.cif.'
_cod_original_cell_volume 6477.5(18)
_cod_database_code 7049784
_shelx_shelxl_version_number 2018/3
_shelx_space_group_comment
;
The symmetry employed for this shelxl refinement is uniquely defined
by the following loop, which should always be used as a source of
symmetry information in preference to the above space-group names.
They are only intended as comments.
;
_olex2_refinement_description
;
1. Fixed Uiso
 At 1.2 times of:
  All C(H) groups, All C(H,H) groups
 At 1.5 times of:
  All C(H,H,H) groups
2. Restrained distances
 Si1A-C66A
 1.85 with sigma of 0.02
 Si1A-C68A
 1.85 with sigma of 0.02
 Si1A-C67A
 1.85 with sigma of 0.02
 Si1-C66
 1.85 with sigma of 0.02
 Si1-C67
 1.85 with sigma of 0.02
 Si1-C68
 1.85 with sigma of 0.02
 C68A-C66A
 2.6 with sigma of 0.04
 C66A-C67A
 2.6 with sigma of 0.04
 C67A-C68A
 2.6 with sigma of 0.04
 C66-C67
 2.6 with sigma of 0.04
 C67-C68
 2.6 with sigma of 0.04
 C68-C66
 2.6 with sigma of 0.04
 Si1-C53 \\sim Si1A-C53
 with sigma of 0.02
 Si1-C66 \\sim Si1A-C66A
 with sigma of 0.02
 Si1-C67 \\sim Si1A-C67A
 with sigma of 0.02
 Si1-C68 \\sim Si1A-C68A
 with sigma of 0.02
 C53-C66 \\sim C53-C66A
 with sigma of 0.04
 C53-C67 \\sim C53-C67A
 with sigma of 0.04
 C53-C68 \\sim C53-C68A
 with sigma of 0.04
 C66-C67 \\sim C66A-C67A
 with sigma of 0.04
 C66-C68 \\sim C66A-C68A
 with sigma of 0.04
 C67-C68 \\sim C67A-C68A
 with sigma of 0.04
3. Rigid bond restraints
 C66, C67, C68
 with sigma for 1-2 distances of 0.01 and sigma for 1-3 distances of 0.01
 C68A, C66, C66A, C67, C67A, C68
 with sigma for 1-2 distances of 0.01 and sigma for 1-3 distances of 0.01
4. Uiso/Uaniso restraints and constraints
C66 \\sim C67 \\sim C68: within 1.7A with sigma of 0.04 and sigma for terminal
atoms of 0.08
C68A \\sim C68 \\sim C67A \\sim C66 \\sim C66A \\sim C67: within 2A with sigma
of 0.04 and sigma for terminal atoms of 0.08
Uanis(C68) \\sim Ueq, Uanis(C67) \\sim Ueq, Uanis(C66) \\sim Ueq: with sigma of
0.01 and sigma for terminal atoms of 0.02
Uanis(C67) \\sim Ueq, Uanis(C66A) \\sim Ueq, Uanis(C66) \\sim Ueq, Uanis(C67A)
\\sim Ueq, Uanis(C68) \\sim Ueq, Uanis(C68A) \\sim Ueq, Uanis(Si1A) \\sim Ueq,
Uanis(Si1) \\sim Ueq: with sigma of 0.01 and sigma for terminal atoms of 0.02
5. Others
 Sof(C66A)=Sof(H66D)=Sof(H66E)=Sof(H66F)=Sof(Si1A)=Sof(C68A)=Sof(H68D)=
 Sof(H68E)=Sof(H68F)=Sof(C67A)=Sof(H67D)=Sof(H67E)=Sof(H67F)=1-FVAR(1)
 Sof(Si1)=Sof(C66)=Sof(H66A)=Sof(H66B)=Sof(H66C)=Sof(C67)=Sof(H67A)=Sof(H67B)=
 Sof(H67C)=Sof(C68)=Sof(H68A)=Sof(H68B)=Sof(H68C)=FVAR(1)
6.a Secondary CH2 refined with riding coordinates:
 C52(H52A,H52B), C51(H51A,H51B), C26(H26A,H26B), C25(H25A,H25B)
6.b Aromatic/amide H refined with riding coordinates:
 C8(H8), C30(H30), C23(H23), C41(H41), C20(H20), C18(H18), C6(H6), C2(H2),
 C24(H24), C60(H60), C40(H40), C46(H46), C32(H32), C9(H9), C34(H34), C38(H38),
 C37(H37), C22(H22), C31(H31), C29(H29), C21(H21), C12(H12), C5(H5), C49(H49),
 C11(H11), C28(H28), C36(H36), C44(H44), C14(H14), C50(H50), C16(H16), C42(H42),
  C35(H35), C10(H10), C15(H15), C43(H43), C3(H3), C4(H4), C47(H47), C65(H65),
 C62(H62), C48(H48), C17(H17), C64(H64)
6.c Idealised Me refined as rotating group:
 C66(H66A,H66B,H66C), C67(H67A,H67B,H67C), C68(H68A,H68B,H68C), C66A(H66D,H66E,
 H66F), C68A(H68D,H68E,H68F), C67A(H67D,H67E,H67F)
;
_olex2_submission_special_instructions 'No special instructions were received'

loop_
_space_group_symop_operation_xyz
'x, y, z'
'-x, y+1/2, -z+1/2'
'-x, -y, -z'
'x, -y-1/2, z-1/2'

loop_
_atom_site_label
_atom_site_type_symbol
_atom_site_fract_x
_atom_site_fract_y
_atom_site_fract_z
_atom_site_U_iso_or_equiv
_atom_site_adp_type
_atom_site_occupancy
_atom_site_site_symmetry_order
_atom_site_calc_flag
_atom_site_refinement_flags_posn
_atom_site_refinement_flags_adp
_atom_site_refinement_flags_occupancy
_atom_site_disorder_assembly
_atom_site_disorder_group
Ru1 Ru 0.25136(2) 0.44634(2) 0.67606(2) 0.01710(10) Uani 1 1 d . . . . .
P1 P 0.24019(4) 0.31646(8) 0.58097(5) 0.0172(2) Uani 1 1 d . . . . .
P2 P 0.23579(4) 0.57416(8) 0.58063(5) 0.0183(2) Uani 1 1 d . . . . .
P4 P 0.26739(4) 0.57293(8) 0.77231(5) 0.0191(3) Uani 1 1 d . . . . .
P3 P 0.26344(4) 0.31494(8) 0.77010(5) 0.0182(2) Uani 1 1 d . . . . .
Si1 Si 0.01623(8) 0.4762(3) 0.82199(16) 0.0500(8) Uani 0.722(6) 1 d D U P A 1
C57 C 0.32069(13) 0.4529(3) 0.66037(19) 0.0190(8) Uani 1 1 d . . . . .
C56 C 0.18282(13) 0.4520(3) 0.6929(2) 0.0201(9) Uani 1 1 d . . . . .
C52 C 0.29697(14) 0.4931(3) 0.8474(2) 0.0247(10) Uani 1 1 d . . . . .
H52A H 0.328771 0.471909 0.836979 0.030 Uiso 1 1 calc R . . . .
H52B H 0.299738 0.537211 0.892312 0.030 Uiso 1 1 calc R . . . .
C19 C 0.19511(14) 0.6879(3) 0.5880(2) 0.0216(9) Uani 1 1 d . . . . .
C7 C 0.18701(13) 0.2317(3) 0.5650(2) 0.0209(9) Uani 1 1 d . . . . .
C1 C 0.28567(13) 0.2160(3) 0.56559(19) 0.0201(9) Uani 1 1 d . . . . .
C8 C 0.15515(13) 0.2248(3) 0.6157(2) 0.0216(10) Uani 1 1 d . . . . .
H8 H 0.161490 0.260913 0.660874 0.026 Uiso 1 1 calc R . . . .
C13 C 0.28420(14) 0.6408(3) 0.5405(2) 0.0231(10) Uani 1 1 d . . . . .
C59 C 0.40604(14) 0.4607(3) 0.6212(2) 0.0235(9) Uani 1 1 d . . . . .
C51 C 0.26750(14) 0.3912(3) 0.8559(2) 0.0227(9) Uani 1 1 d . . . . .
H51A H 0.235892 0.412477 0.867144 0.027 Uiso 1 1 calc R . . . .
H51B H 0.282261 0.344672 0.895647 0.027 Uiso 1 1 calc R . . . .
C30 C 0.40118(15) 0.1153(3) 0.8133(2) 0.0311(11) Uani 1 1 d . . . . .
H30 H 0.430143 0.077766 0.823375 0.037 Uiso 1 1 calc R . . . .
C45 C 0.21895(14) 0.6378(3) 0.8134(2) 0.0223(9) Uani 1 1 d . . . . .
C23 C 0.11580(15) 0.7486(4) 0.5942(2) 0.0325(11) Uani 1 1 d . . . . .
H23 H 0.083332 0.732229 0.590969 0.039 Uiso 1 1 calc R . . . .
C58 C 0.36087(14) 0.4593(3) 0.6466(2) 0.0226(9) Uani 1 1 d . . . . .
C41 C 0.38744(15) 0.7497(4) 0.7603(2) 0.0315(11) Uani 1 1 d . . . . .
H41 H 0.419959 0.734114 0.763132 0.038 Uiso 1 1 calc R . . . .
C20 C 0.20959(15) 0.7965(3) 0.6008(2) 0.0256(10) Uani 1 1 d . . . . .
H20 H 0.241874 0.814089 0.602269 0.031 Uiso 1 1 calc R . . . .
C39 C 0.30810(14) 0.6880(3) 0.7662(2) 0.0239(10) Uani 1 1 d . . . . .
C18 C 0.28797(15) 0.6426(3) 0.4668(2) 0.0280(10) Uani 1 1 d . . . . .
H18 H 0.264964 0.606544 0.434519 0.034 Uiso 1 1 calc R . . . .
C33 C 0.21896(13) 0.2118(3) 0.78593(19) 0.0211(9) Uani 1 1 d . . . . .
C6 C 0.32733(13) 0.2502(3) 0.54165(19) 0.0221(9) Uani 1 1 d . . . . .
H6 H 0.332048 0.326125 0.532733 0.027 Uiso 1 1 calc R . . . .
C2 C 0.28002(14) 0.1038(3) 0.5798(2) 0.0244(10) Uani 1 1 d . . . . .
H2 H 0.252066 0.078855 0.597266 0.029 Uiso 1 1 calc R . . . .
C26 C 0.20624(14) 0.4955(3) 0.5046(2) 0.0229(9) Uani 1 1 d . . . . .
H26A H 0.174543 0.473343 0.514933 0.027 Uiso 1 1 calc R . . . .
H26B H 0.203272 0.540732 0.460163 0.027 Uiso 1 1 calc R . . . .
C24 C 0.14748(15) 0.6662(3) 0.5847(2) 0.0275(10) Uani 1 1 d . . . . .
H24 H 0.136539 0.593108 0.575757 0.033 Uiso 1 1 calc R . . . .
C60 C 0.41183(14) 0.5020(3) 0.5548(2) 0.0280(10) Uani 1 1 d . . . . .
H60 H 0.385362 0.531443 0.526145 0.034 Uiso 1 1 calc R . . . .
C40 C 0.35600(14) 0.6652(3) 0.7689(2) 0.0260(10) Uani 1 1 d . . . . .
H40 H 0.366981 0.591946 0.776539 0.031 Uiso 1 1 calc R . . . .
C46 C 0.21544(15) 0.6359(3) 0.8878(2) 0.0299(10) Uani 1 1 d . . . . .
H46 H 0.239249 0.602223 0.919851 0.036 Uiso 1 1 calc R . . . .
C32 C 0.34787(14) 0.2228(3) 0.7331(2) 0.0246(10) Uani 1 1 d . . . . .
H32 H 0.340550 0.256926 0.687435 0.030 Uiso 1 1 calc R . . . .
C25 C 0.23624(14) 0.3941(3) 0.49509(19) 0.0225(9) Uani 1 1 d . . . . .
H25A H 0.267818 0.416358 0.484172 0.027 Uiso 1 1 calc R . . . .
H25B H 0.221690 0.348094 0.454912 0.027 Uiso 1 1 calc R . . . .
C9 C 0.11400(14) 0.1649(3) 0.6002(2) 0.0285(10) Uani 1 1 d . . . . .
H9 H 0.092136 0.161376 0.634778 0.034 Uiso 1 1 calc R . . . .
C27 C 0.31694(13) 0.2325(3) 0.7847(2) 0.0209(9) Uani 1 1 d . . . . .
C34 C 0.17715(14) 0.2440(3) 0.8121(2) 0.0240(10) Uani 1 1 d . . . . .
H34 H 0.171260 0.319755 0.820101 0.029 Uiso 1 1 calc R . . . .
C38 C 0.22572(14) 0.1011(3) 0.7728(2) 0.0255(10) Uani 1 1 d . . . . .
H38 H 0.253301 0.078189 0.753386 0.031 Uiso 1 1 calc R . . . .
C37 C 0.19286(15) 0.0229(3) 0.7877(2) 0.0313(11) Uani 1 1 d . . . . .
H37 H 0.198224 -0.052806 0.778933 0.038 Uiso 1 1 calc R . . . .
C22 C 0.13109(16) 0.8547(4) 0.6084(2) 0.0317(11) Uani 1 1 d . . . . .
H22 H 0.109278 0.911073 0.616090 0.038 Uiso 1 1 calc R . . . .
C31 C 0.38951(14) 0.1640(3) 0.7470(2) 0.0284(10) Uani 1 1 d . . . . .
H31 H 0.409971 0.157531 0.710639 0.034 Uiso 1 1 calc R . . . .
C29 C 0.37015(15) 0.1217(4) 0.8652(2) 0.0333(11) Uani 1 1 d . . . . .
H29 H 0.377516 0.086711 0.910573 0.040 Uiso 1 1 calc R . . . .
C55 C 0.14392(14) 0.4604(3) 0.7111(2) 0.0267(10) Uani 1 1 d . . . . .
C21 C 0.17794(16) 0.8789(3) 0.6114(2) 0.0302(11) Uani 1 1 d . . . . .
H21 H 0.188555 0.952138 0.620705 0.036 Uiso 1 1 calc R . . . .
C12 C 0.17764(14) 0.1737(3) 0.4998(2) 0.0261(10) Uani 1 1 d . . . . .
H12 H 0.199712 0.175141 0.465477 0.031 Uiso 1 1 calc R . . . .
C54 C 0.10094(15) 0.4670(4) 0.7390(3) 0.0373(11) Uani 1 1 d . . . . .
C5 C 0.36192(15) 0.1757(3) 0.5306(2) 0.0288(10) Uani 1 1 d . . . . .
H5 H 0.390245 0.200381 0.514246 0.035 Uiso 1 1 calc R . . . .
C49 C 0.14588(15) 0.7388(3) 0.7969(2) 0.0318(11) Uani 1 1 d . . . . .
H49 H 0.122503 0.775545 0.765743 0.038 Uiso 1 1 calc R . . . .
C11 C 0.13664(15) 0.1148(4) 0.4851(2) 0.0305(11) Uani 1 1 d . . . . .
H11 H 0.130302 0.076903 0.440532 0.037 Uiso 1 1 calc R . . . .
C28 C 0.32891(15) 0.1783(3) 0.8509(2) 0.0309(11) Uani 1 1 d . . . . .
H28 H 0.307850 0.181037 0.886678 0.037 Uiso 1 1 calc R . . . .
C36 C 0.15260(15) 0.0552(4) 0.8151(2) 0.0325(10) Uani 1 1 d . . . . .
H36 H 0.130387 0.001716 0.826181 0.039 Uiso 1 1 calc R . . . .
C44 C 0.29265(15) 0.7960(3) 0.7542(2) 0.0274(10) Uani 1 1 d . . . . .
H44 H 0.260312 0.813173 0.752507 0.033 Uiso 1 1 calc R . . . .
C14 C 0.31871(14) 0.6944(3) 0.5854(2) 0.0244(10) Uani 1 1 d . . . . .
H14 H 0.317374 0.692713 0.636011 0.029 Uiso 1 1 calc R . . . .
C50 C 0.18342(14) 0.6886(3) 0.7692(2) 0.0282(10) Uani 1 1 d . . . . .
H50 H 0.184765 0.689148 0.718587 0.034 Uiso 1 1 calc R . . . .
C16 C 0.35795(15) 0.7517(3) 0.4857(2) 0.0305(11) Uani 1 1 d . . . . .
H16 H 0.382587 0.790559 0.466950 0.037 Uiso 1 1 calc R . . . .
C61 C 0.45565(14) 0.5028(3) 0.5267(2) 0.0273(10) Uani 1 1 d . . . . .
C42 C 0.37188(16) 0.8557(4) 0.7478(2) 0.0355(11) Uani 1 1 d . . . . .
H42 H 0.393589 0.912844 0.741388 0.043 Uiso 1 1 calc R . . . .
C35 C 0.14446(14) 0.1656(3) 0.8264(2) 0.0273(10) Uani 1 1 d . . . . .
H35 H 0.116215 0.187867 0.844174 0.033 Uiso 1 1 calc R . . . .
C10 C 0.10469(15) 0.1110(4) 0.5357(2) 0.0322(11) Uani 1 1 d . . . . .
H10 H 0.076337 0.071026 0.525484 0.039 Uiso 1 1 calc R . . . .
C15 C 0.35498(15) 0.7502(3) 0.5587(2) 0.0317(11) Uani 1 1 d . . . . .
H15 H 0.377770 0.787333 0.590662 0.038 Uiso 1 1 calc R . . . .
C43 C 0.32515(16) 0.8789(4) 0.7445(2) 0.0330(11) Uani 1 1 d . . . . .
H43 H 0.314635 0.952239 0.735582 0.040 Uiso 1 1 calc R . . . .
C63 C 0.50475(14) 0.5463(4) 0.4314(2) 0.0290(10) Uani 1 1 d . . . . .
C3 C 0.31463(15) 0.0292(3) 0.5686(2) 0.0335(11) Uani 1 1 d . . . . .
H3 H 0.310367 -0.046679 0.578234 0.040 Uiso 1 1 calc R . . . .
C4 C 0.35543(15) 0.0645(4) 0.5435(2) 0.0328(11) Uani 1 1 d . . . . .
H4 H 0.379013 0.012871 0.535008 0.039 Uiso 1 1 calc R . . . .
C47 C 0.17699(16) 0.6836(4) 0.9144(2) 0.0372(12) Uani 1 1 d . . . . .
H47 H 0.174356 0.680444 0.964616 0.045 Uiso 1 1 calc R . . . .
C65 C 0.55423(15) 0.5859(4) 0.3370(2) 0.0375(12) Uani 1 1 d . . . . .
H65 H 0.557562 0.615112 0.290622 0.045 Uiso 1 1 calc R . . . .
C62 C 0.46169(14) 0.5485(4) 0.4585(2) 0.0326(10) Uani 1 1 d . . . . .
H62 H 0.435687 0.581349 0.430662 0.039 Uiso 1 1 calc R . . . .
C48 C 0.14288(16) 0.7349(4) 0.8697(2) 0.0355(12) Uani 1 1 d . . . . .
H48 H 0.117044 0.767826 0.889093 0.043 Uiso 1 1 calc R . . . .
C17 C 0.32498(16) 0.6964(4) 0.4396(2) 0.0348(11) Uani 1 1 d . . . . .
H17 H 0.327570 0.695070 0.389337 0.042 Uiso 1 1 calc R . . . .
C64 C 0.51167(15) 0.5892(4) 0.3623(2) 0.0349(11) Uani 1 1 d . . . . .
H64 H 0.485923 0.620840 0.333097 0.042 Uiso 1 1 calc R . . . .
C53 C 0.06575(17) 0.4716(4) 0.7675(3) 0.0553(15) Uani 1 1 d D . . . .
C66 C -0.0369(2) 0.4991(8) 0.7589(4) 0.062(3) Uani 0.722(6) 1 d D U P A 1
H66A H -0.033759 0.568073 0.732656 0.093 Uiso 0.722(6) 1 calc GR . P A 1
H66B H -0.064129 0.503418 0.785940 0.093 Uiso 0.722(6) 1 calc GR . P A 1
H66C H -0.040907 0.437828 0.724590 0.093 Uiso 0.722(6) 1 calc GR . P A 1
C67 C 0.0105(2) 0.3503(7) 0.8723(4) 0.076(3) Uani 0.722(6) 1 d D U P A 1
H67A H 0.001043 0.290185 0.838825 0.113 Uiso 0.722(6) 1 calc GR . P A 1
H67B H -0.013265 0.360354 0.905578 0.113 Uiso 0.722(6) 1 calc GR . P A 1
H67C H 0.040566 0.332327 0.899808 0.113 Uiso 0.722(6) 1 calc GR . P A 1
C68 C 0.0254(3) 0.5915(8) 0.8860(5) 0.073(3) Uani 0.722(6) 1 d D U P A 1
H68A H 0.055114 0.581191 0.916548 0.110 Uiso 0.722(6) 1 calc GR . P A 1
H68B H -0.000295 0.593763 0.916348 0.110 Uiso 0.722(6) 1 calc GR . P A 1
H68C H 0.026345 0.660762 0.859359 0.110 Uiso 0.722(6) 1 calc GR . P A 1
C66A C -0.0363(7) 0.4186(17) 0.7596(13) 0.090(10) Uani 0.278(6) 1 d D U P A 2
H66D H -0.046054 0.428263 0.707970 0.135 Uiso 0.278(6) 1 calc GR . P A 2
H66E H -0.063478 0.428004 0.786496 0.135 Uiso 0.278(6) 1 calc GR . P A 2
H66F H -0.023384 0.344526 0.768237 0.135 Uiso 0.278(6) 1 calc GR . P A 2
Si1A Si 0.0079(3) 0.5204(8) 0.7895(5) 0.072(3) Uani 0.278(6) 1 d D U P A 2
C68A C -0.0112(8) 0.6542(13) 0.7575(11) 0.099(9) Uani 0.278(6) 1 d D U P A 2
H68D H 0.006546 0.710883 0.786202 0.148 Uiso 0.278(6) 1 calc GR . P A 2
H68E H -0.044611 0.662715 0.762168 0.148 Uiso 0.278(6) 1 calc GR . P A 2
H68F H -0.005932 0.661873 0.706778 0.148 Uiso 0.278(6) 1 calc GR . P A 2
C67A C 0.0138(9) 0.523(2) 0.8873(7) 0.102(11) Uani 0.278(6) 1 d D U P A 2
H67D H 0.020804 0.448180 0.905836 0.154 Uiso 0.278(6) 1 calc GR . P A 2
H67E H -0.015523 0.548230 0.903836 0.154 Uiso 0.278(6) 1 calc GR . P A 2
H67F H 0.039270 0.572418 0.905184 0.154 Uiso 0.278(6) 1 calc GR . P A 2

loop_
_atom_site_aniso_label
_atom_site_aniso_U_11
_atom_site_aniso_U_22
_atom_site_aniso_U_33
_atom_site_aniso_U_23
_atom_site_aniso_U_13
_atom_site_aniso_U_12
Ru1 0.01952(17) 0.01752(16) 0.01557(16) -0.00012(16) 0.00781(12) -0.00061(17)
P1 0.0203(6) 0.0184(6) 0.0139(5) 0.0000(4) 0.0067(5) 0.0004(5)
P2 0.0203(6) 0.0194(6) 0.0162(5) 0.0004(4) 0.0063(4) 0.0018(4)
P4 0.0232(6) 0.0195(6) 0.0154(5) -0.0017(4) 0.0068(5) -0.0031(5)
P3 0.0221(6) 0.0187(6) 0.0149(5) 0.0012(4) 0.0075(5) -0.0006(5)
Si1 0.0254(12) 0.076(2) 0.0512(17) 0.0104(13) 0.0175(11) 0.0054(12)
C57 0.019(2) 0.017(2) 0.021(2) -0.0009(18) 0.0051(17) -0.0015(19)
C56 0.017(2) 0.015(2) 0.028(2) -0.0003(19) 0.0043(17) 0.0014(19)
C52 0.028(2) 0.029(2) 0.018(2) -0.0017(18) 0.0050(18) -0.002(2)
C19 0.026(2) 0.023(2) 0.017(2) 0.0034(17) 0.0099(18) 0.0053(19)
C7 0.021(2) 0.022(2) 0.020(2) -0.0016(18) 0.0041(18) -0.0008(18)
C1 0.025(2) 0.019(2) 0.017(2) -0.0043(17) 0.0069(18) 0.0025(19)
C8 0.023(2) 0.022(2) 0.022(2) 0.0004(18) 0.0098(19) -0.0010(19)
C13 0.027(2) 0.017(2) 0.026(2) 0.0054(18) 0.010(2) 0.0086(19)
C59 0.024(2) 0.021(2) 0.027(2) -0.0010(19) 0.0121(18) -0.0049(19)
C51 0.028(2) 0.024(2) 0.018(2) 0.0026(18) 0.0086(18) 0.0013(19)
C30 0.027(3) 0.025(2) 0.041(3) 0.001(2) 0.006(2) 0.006(2)
C45 0.025(2) 0.023(2) 0.020(2) -0.0055(18) 0.0085(19) -0.0089(19)
C23 0.028(3) 0.034(3) 0.037(3) 0.002(2) 0.010(2) 0.003(2)
C58 0.027(2) 0.016(2) 0.025(2) -0.0019(18) 0.0061(18) -0.0034(19)
C41 0.029(3) 0.032(3) 0.034(3) -0.001(2) 0.006(2) -0.007(2)
C20 0.033(3) 0.024(2) 0.021(2) 0.0016(18) 0.007(2) 0.003(2)
C39 0.033(3) 0.024(2) 0.016(2) -0.0055(18) 0.0104(19) -0.006(2)
C18 0.031(3) 0.033(3) 0.021(2) 0.009(2) 0.009(2) 0.006(2)
C33 0.023(2) 0.027(2) 0.014(2) 0.0025(18) 0.0040(18) 0.0020(19)
C6 0.023(2) 0.028(2) 0.017(2) 0.0021(18) 0.0080(18) 0.000(2)
C2 0.026(2) 0.025(2) 0.023(2) 0.0000(18) 0.0069(19) -0.004(2)
C26 0.028(2) 0.026(2) 0.014(2) 0.0019(17) 0.0028(18) 0.0015(19)
C24 0.035(3) 0.023(2) 0.025(2) 0.0006(19) 0.008(2) 0.003(2)
C60 0.024(2) 0.030(2) 0.031(3) 0.0010(19) 0.008(2) -0.0016(19)
C40 0.032(3) 0.023(2) 0.025(2) -0.0032(19) 0.011(2) 0.000(2)
C46 0.032(3) 0.034(3) 0.025(2) -0.009(2) 0.009(2) -0.004(2)
C32 0.027(3) 0.021(2) 0.028(2) 0.0004(19) 0.011(2) -0.0027(19)
C25 0.027(2) 0.026(2) 0.016(2) -0.0020(17) 0.0096(18) 0.0013(19)
C9 0.030(3) 0.031(3) 0.026(2) 0.000(2) 0.012(2) -0.005(2)
C27 0.023(2) 0.019(2) 0.021(2) 0.0024(18) 0.0070(19) -0.0011(18)
C34 0.028(3) 0.025(2) 0.019(2) 0.0016(18) 0.0026(19) 0.000(2)
C38 0.030(3) 0.026(2) 0.022(2) -0.0044(19) 0.0085(19) -0.002(2)
C37 0.034(3) 0.026(3) 0.034(3) -0.005(2) 0.008(2) -0.003(2)
C22 0.035(3) 0.026(3) 0.037(3) 0.003(2) 0.019(2) 0.010(2)
C31 0.028(3) 0.028(2) 0.032(3) -0.004(2) 0.014(2) 0.000(2)
C29 0.037(3) 0.037(3) 0.025(2) 0.005(2) 0.001(2) 0.012(2)
C55 0.026(2) 0.023(2) 0.032(2) 0.0038(19) 0.010(2) 0.002(2)
C21 0.043(3) 0.020(2) 0.030(3) 0.0019(19) 0.014(2) 0.004(2)
C12 0.029(3) 0.032(3) 0.019(2) -0.0046(19) 0.0083(19) 0.001(2)
C54 0.023(3) 0.036(3) 0.054(3) 0.001(2) 0.010(2) -0.001(2)
C5 0.025(2) 0.033(3) 0.030(3) 0.000(2) 0.013(2) 0.001(2)
C49 0.027(3) 0.030(3) 0.041(3) -0.002(2) 0.013(2) 0.000(2)
C11 0.038(3) 0.034(3) 0.020(2) -0.003(2) 0.002(2) -0.009(2)
C28 0.036(3) 0.036(3) 0.023(2) 0.004(2) 0.012(2) 0.002(2)
C36 0.035(3) 0.030(2) 0.032(2) 0.004(2) 0.003(2) -0.013(2)
C44 0.033(3) 0.029(2) 0.022(2) -0.0031(19) 0.010(2) 0.004(2)
C14 0.028(3) 0.021(2) 0.025(2) 0.0054(18) 0.010(2) 0.0029(19)
C50 0.030(3) 0.027(2) 0.029(3) -0.0025(19) 0.011(2) 0.000(2)
C16 0.031(3) 0.024(2) 0.039(3) 0.011(2) 0.017(2) 0.003(2)
C61 0.030(3) 0.029(2) 0.025(2) -0.0017(19) 0.011(2) -0.003(2)
C42 0.036(3) 0.032(3) 0.042(3) -0.003(2) 0.018(2) -0.012(2)
C35 0.023(2) 0.034(3) 0.025(2) 0.003(2) 0.0040(19) -0.003(2)
C10 0.030(3) 0.032(3) 0.035(3) 0.004(2) 0.003(2) -0.006(2)
C15 0.034(3) 0.026(3) 0.036(3) 0.005(2) 0.012(2) 0.001(2)
C43 0.038(3) 0.024(3) 0.040(3) 0.001(2) 0.015(2) -0.004(2)
C63 0.021(2) 0.037(3) 0.029(2) -0.001(2) 0.0083(19) 0.000(2)
C3 0.040(3) 0.023(3) 0.038(3) -0.004(2) 0.006(2) 0.003(2)
C4 0.035(3) 0.033(3) 0.032(2) -0.002(2) 0.009(2) 0.016(2)
C47 0.043(3) 0.045(3) 0.026(3) -0.015(2) 0.014(2) -0.004(2)
C65 0.032(3) 0.046(3) 0.035(3) 0.009(2) 0.007(2) -0.004(2)
C62 0.023(2) 0.043(3) 0.032(2) 0.002(2) 0.0052(19) 0.005(2)
C48 0.039(3) 0.032(3) 0.040(3) -0.010(2) 0.024(2) -0.003(2)
C17 0.044(3) 0.035(3) 0.029(3) 0.014(2) 0.018(2) 0.008(2)
C64 0.024(2) 0.050(3) 0.032(3) 0.010(2) 0.005(2) 0.005(2)
C53 0.031(3) 0.059(4) 0.080(4) -0.010(3) 0.024(3) -0.003(3)
C66 0.035(5) 0.094(7) 0.060(5) 0.011(5) 0.019(4) 0.016(5)
C67 0.039(5) 0.108(7) 0.080(6) 0.035(5) 0.008(4) -0.027(5)
C68 0.038(5) 0.108(8) 0.077(6) -0.017(5) 0.024(4) -0.002(5)
C66A 0.051(13) 0.121(17) 0.101(16) 0.014(15) 0.026(12) -0.016(13)
Si1A 0.040(4) 0.111(6) 0.069(5) 0.022(4) 0.021(4) 0.008(4)
C68A 0.086(15) 0.129(17) 0.083(14) 0.014(13) 0.017(12) 0.040(13)
C67A 0.078(16) 0.16(2) 0.071(15) -0.005(15) 0.038(12) -0.018(15)

loop_
_atom_type_symbol
_atom_type_description
_atom_type_scat_dispersion_real
_atom_type_scat_dispersion_imag
_atom_type_scat_source
C C 0.0033 0.0016 'International Tables Vol C Tables 4.2.6.8 and 6.1.1.4'
H H 0.0000 0.0000 'International Tables Vol C Tables 4.2.6.8 and 6.1.1.4'
P P 0.1023 0.0942 'International Tables Vol C Tables 4.2.6.8 and 6.1.1.4'
Ru Ru -1.2594 0.8363 'International Tables Vol C Tables 4.2.6.8 and 6.1.1.4'
Si Si 0.0817 0.0704 'International Tables Vol C Tables 4.2.6.8 and 6.1.1.4'

loop_
_geom_angle_atom_site_label_1
_geom_angle_atom_site_label_2
_geom_angle_atom_site_label_3
_geom_angle
_geom_angle_site_symmetry_1
_geom_angle_site_symmetry_3
P1 Ru1 P4 176.50(4) . .
P2 Ru1 P1 82.81(4) . .
P2 Ru1 P4 98.57(4) . .
P2 Ru1 P3 177.33(4) . .
P3 Ru1 P1 95.88(4) . .
P3 Ru1 P4 82.87(4) . .
C57 Ru1 P1 88.40(11) . .
C57 Ru1 P2 88.44(11) . .
C57 Ru1 P4 88.43(11) . .
C57 Ru1 P3 93.86(11) . .
C56 Ru1 P1 94.91(11) . .
C56 Ru1 P2 89.35(11) . .
C56 Ru1 P4 88.33(11) . .
C56 Ru1 P3 88.45(11) . .
C56 Ru1 C57 175.76(14) . .
C7 P1 Ru1 122.36(13) . .
C7 P1 C25 100.05(18) . .
C1 P1 Ru1 121.37(13) . .
C1 P1 C7 101.33(18) . .
C1 P1 C25 100.36(17) . .
C25 P1 Ru1 107.39(13) . .
C19 P2 Ru1 120.61(12) . .
C19 P2 C13 102.58(18) . .
C19 P2 C26 101.89(18) . .
C13 P2 Ru1 120.40(13) . .
C13 P2 C26 102.73(18) . .
C26 P2 Ru1 105.81(13) . .
C52 P4 Ru1 105.70(13) . .
C52 P4 C45 102.49(18) . .
C52 P4 C39 101.85(18) . .
C45 P4 Ru1 120.08(13) . .
C39 P4 Ru1 121.26(13) . .
C39 P4 C45 102.54(18) . .
C51 P3 Ru1 107.14(13) . .
C33 P3 Ru1 122.08(12) . .
C33 P3 C51 100.44(17) . .
C27 P3 Ru1 122.00(13) . .
C27 P3 C51 100.08(18) . .
C27 P3 C33 101.08(18) . .
C66 Si1 C53 106.8(3) . .
C67 Si1 C53 112.4(3) . .
C67 Si1 C66 110.0(4) . .
C67 Si1 C68 108.7(5) . .
C68 Si1 C53 108.6(4) . .
C68 Si1 C66 110.5(4) . .
C58 C57 Ru1 175.8(3) . .
C55 C56 Ru1 172.1(3) . .
P4 C52 H52A 110.3 . .
P4 C52 H52B 110.3 . .
H52A C52 H52B 108.6 . .
C51 C52 P4 107.1(3) . .
C51 C52 H52A 110.3 . .
C51 C52 H52B 110.3 . .
C20 C19 P2 123.1(3) . .
C24 C19 P2 119.3(3) . .
C24 C19 C20 117.4(4) . .
C8 C7 P1 121.4(3) . .
C8 C7 C12 118.8(4) . .
C12 C7 P1 119.8(3) . .
C6 C1 P1 120.5(3) . .
C6 C1 C2 118.3(4) . .
C2 C1 P1 121.2(3) . .
C7 C8 H8 120.0 . .
C9 C8 C7 120.0(4) . .
C9 C8 H8 120.0 . .
C18 C13 P2 123.7(3) . .
C14 C13 P2 118.9(3) . .
C14 C13 C18 117.4(4) . .
C60 C59 C58 120.8(4) . .
C60 C59 C65 118.1(4) . 3_666
C65 C59 C58 121.0(4) 3_666 .
P3 C51 H51A 110.2 . .
P3 C51 H51B 110.2 . .
C52 C51 P3 107.6(3) . .
C52 C51 H51A 110.2 . .
C52 C51 H51B 110.2 . .
H51A C51 H51B 108.5 . .
C31 C30 H30 120.3 . .
C31 C30 C29 119.3(4) . .
C29 C30 H30 120.3 . .
C46 C45 P4 123.1(3) . .
C50 C45 P4 119.0(3) . .
C50 C45 C46 117.8(4) . .
C24 C23 H23 119.9 . .
C24 C23 C22 120.2(4) . .
C22 C23 H23 119.9 . .
C57 C58 C59 172.3(4) . .
C40 C41 H41 119.7 . .
C42 C41 H41 119.7 . .
C42 C41 C40 120.5(4) . .
C19 C20 H20 119.3 . .
C21 C20 C19 121.4(4) . .
C21 C20 H20 119.3 . .
C40 C39 P4 118.6(3) . .
C44 C39 P4 122.2(3) . .
C44 C39 C40 119.1(4) . .
C13 C18 H18 119.6 . .
C17 C18 C13 120.9(4) . .
C17 C18 H18 119.6 . .
C34 C33 P3 120.3(3) . .
C38 C33 P3 121.3(3) . .
C38 C33 C34 118.4(4) . .
C1 C6 H6 119.5 . .
C5 C6 C1 121.0(4) . .
C5 C6 H6 119.5 . .
C1 C2 H2 119.7 . .
C3 C2 C1 120.6(4) . .
C3 C2 H2 119.7 . .
P2 C26 H26A 110.3 . .
P2 C26 H26B 110.3 . .
H26A C26 H26B 108.6 . .
C25 C26 P2 106.9(3) . .
C25 C26 H26A 110.3 . .
C25 C26 H26B 110.3 . .
C19 C24 H24 119.4 . .
C23 C24 C19 121.2(4) . .
C23 C24 H24 119.4 . .
C59 C60 H60 118.6 . .
C59 C60 C61 122.8(4) . .
C61 C60 H60 118.6 . .
C41 C40 C39 120.0(4) . .
C41 C40 H40 120.0 . .
C39 C40 H40 120.0 . .
C45 C46 H46 120.2 . .
C47 C46 C45 119.6(4) . .
C47 C46 H46 120.2 . .
C27 C32 H32 119.4 . .
C27 C32 C31 121.3(4) . .
C31 C32 H32 119.4 . .
P1 C25 H25A 110.3 . .
P1 C25 H25B 110.3 . .
C26 C25 P1 107.0(2) . .
C26 C25 H25A 110.3 . .
C26 C25 H25B 110.3 . .
H25A C25 H25B 108.6 . .
C8 C9 H9 119.7 . .
C10 C9 C8 120.7(4) . .
C10 C9 H9 119.7 . .
C32 C27 P3 122.5(3) . .
C32 C27 C28 117.1(4) . .
C28 C27 P3 120.3(3) . .
C33 C34 H34 120.0 . .
C35 C34 C33 120.1(4) . .
C35 C34 H34 120.0 . .
C33 C38 H38 119.4 . .
C33 C38 C37 121.1(4) . .
C37 C38 H38 119.4 . .
C38 C37 H37 120.0 . .
C36 C37 C38 120.0(4) . .
C36 C37 H37 120.0 . .
C23 C22 H22 120.1 . .
C21 C22 C23 119.9(4) . .
C21 C22 H22 120.1 . .
C30 C31 C32 120.4(4) . .
C30 C31 H31 119.8 . .
C32 C31 H31 119.8 . .
C30 C29 H29 120.0 . .
C28 C29 C30 120.1(4) . .
C28 C29 H29 120.0 . .
C56 C55 C54 174.2(4) . .
C20 C21 H21 120.1 . .
C22 C21 C20 119.8(4) . .
C22 C21 H21 120.1 . .
C7 C12 H12 119.7 . .
C11 C12 C7 120.6(4) . .
C11 C12 H12 119.7 . .
C53 C54 C55 175.5(5) . .
C6 C5 H5 120.0 . .
C6 C5 C4 120.0(4) . .
C4 C5 H5 120.0 . .
C50 C49 H49 120.3 . .
C48 C49 H49 120.3 . .
C48 C49 C50 119.4(4) . .
C12 C11 H11 120.1 . .
C12 C11 C10 119.8(4) . .
C10 C11 H11 120.1 . .
C27 C28 H28 119.1 . .
C29 C28 C27 121.7(4) . .
C29 C28 H28 119.1 . .
C37 C36 H36 120.1 . .
C37 C36 C35 119.9(4) . .
C35 C36 H36 120.1 . .
C39 C44 H44 120.3 . .
C39 C44 C43 119.4(4) . .
C43 C44 H44 120.3 . .
C13 C14 H14 119.0 . .
C15 C14 C13 122.0(4) . .
C15 C14 H14 119.0 . .
C45 C50 C49 121.8(4) . .
C45 C50 H50 119.1 . .
C49 C50 H50 119.1 . .
C15 C16 H16 120.1 . .
C15 C16 C17 119.7(4) . .
C17 C16 H16 120.1 . .
C60 C61 C63 118.6(4) . 3_666
C62 C61 C60 122.6(4) . .
C62 C61 C63 118.8(4) . 3_666
C41 C42 H42 120.0 . .
C43 C42 C41 120.0(4) . .
C43 C42 H42 120.0 . .
C34 C35 H35 119.7 . .
C36 C35 C34 120.5(4) . .
C36 C35 H35 119.7 . .
C9 C10 C11 120.1(4) . .
C9 C10 H10 119.9 . .
C11 C10 H10 119.9 . .
C14 C15 H15 120.1 . .
C16 C15 C14 119.7(4) . .
C16 C15 H15 120.1 . .
C44 C43 H43 119.5 . .
C42 C43 C44 120.9(4) . .
C42 C43 H43 119.5 . .
C62 C63 C61 119.6(4) . 3_666
C62 C63 C64 122.8(4) . .
C64 C63 C61 117.5(4) . 3_666
C2 C3 H3 119.9 . .
C2 C3 C4 120.2(4) . .
C4 C3 H3 119.9 . .
C5 C4 H4 120.1 . .
C3 C4 C5 119.8(4) . .
C3 C4 H4 120.1 . .
C46 C47 H47 119.3 . .
C48 C47 C46 121.4(4) . .
C48 C47 H47 119.3 . .
C59 C65 H65 119.4 3_666 .
C64 C65 C59 121.3(4) . 3_666
C64 C65 H65 119.4 . .
C61 C62 H62 119.2 . .
C63 C62 C61 121.5(4) . .
C63 C62 H62 119.2 . .
C49 C48 H48 120.0 . .
C47 C48 C49 120.0(4) . .
C47 C48 H48 120.0 . .
C18 C17 H17 119.9 . .
C16 C17 C18 120.2(4) . .
C16 C17 H17 119.9 . .
C63 C64 H64 119.2 . .
C65 C64 C63 121.6(4) . .
C65 C64 H64 119.2 . .
C54 C53 Si1 172.9(5) . .
C54 C53 Si1A 159.7(6) . .
Si1 C66 H66A 109.5 . .
Si1 C66 H66B 109.5 . .
Si1 C66 H66C 109.5 . .
H66A C66 H66B 109.5 . .
H66A C66 H66C 109.5 . .
H66B C66 H66C 109.5 . .
Si1 C67 H67A 109.5 . .
Si1 C67 H67B 109.5 . .
Si1 C67 H67C 109.5 . .
H67A C67 H67B 109.5 . .
H67A C67 H67C 109.5 . .
H67B C67 H67C 109.5 . .
Si1 C68 H68A 109.5 . .
Si1 C68 H68B 109.5 . .
Si1 C68 H68C 109.5 . .
H68A C68 H68B 109.5 . .
H68A C68 H68C 109.5 . .
H68B C68 H68C 109.5 . .
H66D C66A H66E 109.5 . .
H66D C66A H66F 109.5 . .
H66E C66A H66F 109.5 . .
Si1A C66A H66D 109.5 . .
Si1A C66A H66E 109.5 . .
Si1A C66A H66F 109.5 . .
C66A Si1A C53 109.2(9) . .
C68A Si1A C53 117.7(8) . .
C68A Si1A C66A 109.6(11) . .
C68A Si1A C67A 108.2(11) . .
C67A Si1A C53 104.0(10) . .
C67A Si1A C66A 107.6(11) . .
Si1A C68A H68D 109.5 . .
Si1A C68A H68E 109.5 . .
Si1A C68A H68F 109.5 . .
H68D C68A H68E 109.5 . .
H68D C68A H68F 109.5 . .
H68E C68A H68F 109.5 . .
Si1A C67A H67D 109.5 . .
Si1A C67A H67E 109.5 . .
Si1A C67A H67F 109.5 . .
H67D C67A H67E 109.5 . .
H67D C67A H67F 109.5 . .
H67E C67A H67F 109.5 . .

loop_
_geom_bond_atom_site_label_1
_geom_bond_atom_site_label_2
_geom_bond_distance
_geom_bond_site_symmetry_2
Ru1 P1 2.3693(11) .
Ru1 P2 2.3674(11) .
Ru1 P4 2.3701(11) .
Ru1 P3 2.3689(11) .
Ru1 C57 2.049(4) .
Ru1 C56 2.032(4) .
P1 C7 1.840(4) .
P1 C1 1.835(4) .
P1 C25 1.852(4) .
P2 C19 1.825(4) .
P2 C13 1.840(4) .
P2 C26 1.838(4) .
P4 C52 1.834(4) .
P4 C45 1.841(4) .
P4 C39 1.835(4) .
P3 C51 1.841(4) .
P3 C33 1.838(4) .
P3 C27 1.830(4) .
Si1 C53 1.840(5) .
Si1 C66 1.842(7) .
Si1 C67 1.812(7) .
Si1 C68 1.840(8) .
C57 C58 1.214(5) .
C56 C55 1.208(5) .
C52 H52A 0.9900 .
C52 H52B 0.9900 .
C52 C51 1.518(5) .
C19 C20 1.396(5) .
C19 C24 1.390(5) .
C7 C8 1.391(5) .
C7 C12 1.405(5) .
C1 C6 1.388(5) .
C1 C2 1.401(5) .
C8 H8 0.9500 .
C8 C9 1.391(5) .
C13 C18 1.393(5) .
C13 C14 1.387(5) .
C59 C58 1.432(5) .
C59 C60 1.364(5) .
C59 C65 1.427(6) 3_666
C51 H51A 0.9900 .
C51 H51B 0.9900 .
C30 H30 0.9500 .
C30 C31 1.378(6) .
C30 C29 1.390(6) .
C45 C46 1.404(5) .
C45 C50 1.385(5) .
C23 H23 0.9500 .
C23 C24 1.379(5) .
C23 C22 1.378(6) .
C41 H41 0.9500 .
C41 C40 1.389(5) .
C41 C42 1.374(6) .
C20 H20 0.9500 .
C20 C21 1.382(5) .
C39 C40 1.400(5) .
C39 C44 1.396(5) .
C18 H18 0.9500 .
C18 C17 1.391(5) .
C33 C34 1.403(5) .
C33 C38 1.384(5) .
C6 H6 0.9500 .
C6 C5 1.377(5) .
C2 H2 0.9500 .
C2 C3 1.379(5) .
C26 H26A 0.9900 .
C26 H26B 0.9900 .
C26 C25 1.525(5) .
C24 H24 0.9500 .
C60 H60 0.9500 .
C60 C61 1.418(5) .
C40 H40 0.9500 .
C46 H46 0.9500 .
C46 C47 1.387(6) .
C32 H32 0.9500 .
C32 C27 1.386(5) .
C32 C31 1.394(5) .
C25 H25A 0.9900 .
C25 H25B 0.9900 .
C9 H9 0.9500 .
C9 C10 1.372(6) .
C27 C28 1.410(5) .
C34 H34 0.9500 .
C34 C35 1.385(5) .
C38 H38 0.9500 .
C38 C37 1.389(5) .
C37 H37 0.9500 .
C37 C36 1.373(6) .
C22 H22 0.9500 .
C22 C21 1.374(6) .
C31 H31 0.9500 .
C29 H29 0.9500 .
C29 C28 1.371(6) .
C55 C54 1.396(6) .
C21 H21 0.9500 .
C12 H12 0.9500 .
C12 C11 1.381(5) .
C54 C53 1.196(6) .
C5 H5 0.9500 .
C5 C4 1.388(6) .
C49 H49 0.9500 .
C49 C50 1.389(5) .
C49 C48 1.372(6) .
C11 H11 0.9500 .
C11 C10 1.389(5) .
C28 H28 0.9500 .
C36 H36 0.9500 .
C36 C35 1.381(6) .
C44 H44 0.9500 .
C44 C43 1.398(5) .
C14 H14 0.9500 .
C14 C15 1.382(5) .
C50 H50 0.9500 .
C16 H16 0.9500 .
C16 C15 1.374(6) .
C16 C17 1.381(6) .
C61 C63 1.437(5) 3_666
C61 C62 1.415(5) .
C42 H42 0.9500 .
C42 C43 1.368(6) .
C35 H35 0.9500 .
C10 H10 0.9500 .
C15 H15 0.9500 .
C43 H43 0.9500 .
C63 C62 1.389(5) .
C63 C64 1.426(6) .
C3 H3 0.9500 .
C3 C4 1.379(6) .
C4 H4 0.9500 .
C47 H47 0.9500 .
C47 C48 1.365(6) .
C65 H65 0.9500 .
C65 C64 1.360(6) .
C62 H62 0.9500 .
C48 H48 0.9500 .
C17 H17 0.9500 .
C64 H64 0.9500 .
C53 Si1A 1.855(9) .
C66 H66A 0.9800 .
C66 H66B 0.9800 .
C66 H66C 0.9800 .
C67 H67A 0.9800 .
C67 H67B 0.9800 .
C67 H67C 0.9800 .
C68 H68A 0.9800 .
C68 H68B 0.9800 .
C68 H68C 0.9800 .
C66A H66D 0.9800 .
C66A H66E 0.9800 .
C66A H66F 0.9800 .
C66A Si1A 1.817(12) .
Si1A C68A 1.796(12) .
Si1A C67A 1.814(12) .
C68A H68D 0.9800 .
C68A H68E 0.9800 .
C68A H68F 0.9800 .
C67A H67D 0.9800 .
C67A H67E 0.9800 .
C67A H67F 0.9800 .

loop_
_smtbx_masks_void_nr
_smtbx_masks_void_average_x
_smtbx_masks_void_average_y
_smtbx_masks_void_average_z
_smtbx_masks_void_volume
_smtbx_masks_void_count_electrons
_smtbx_masks_void_content
1 0.000 0.000 0.000 245.7 57.1 hexane
2 0.000 0.500 0.500 245.7 57.1 ?
3 0.500 -0.471 -0.803 821.8 186.9 ?
